data_4511448
loop_
_publ_author_name
'Macquart, Ren\'e B.'
'Smith, Mark D.'
'zur Loye, Hans-Conrad'

_publ_section_title
;
 Crystal Growth and Single-Crystal Structures ofRERhO3(RE= La, Pr, Nd, Sm,
 Eu, Tb) Orthorhodites from a K2CO3Flux
;
_journal_issue 6
_journal_name_full 'Crystal Growth &amp; Design'
_journal_page_first 1361
_journal_paper_doi 10.1021/cg050605c
_journal_volume 6
_journal_year 2006
_chemical_formula_moiety 'Nd O3 Rh'
_chemical_formula_sum 'Nd O3 Rh'
_chemical_formula_weight 295.15
_chemical_name_systematic
; 
 ? 
;
_space_group_IT_number 62
_symmetry_cell_setting orthorhombic
_symmetry_space_group_name_Hall '-P 2ac 2n'
_symmetry_space_group_name_H-M 'P n m a'
_atom_sites_solution_primary direct
_atom_sites_solution_secondary difmap
_audit_creation_method SHELXL-97
_cell_angle_alpha 90.00
_cell_angle_beta 90.00
_cell_angle_gamma 90.00
_cell_formula_units_Z 4
_cell_length_a 5.7524(3)
_cell_length_b 7.7703(4)
_cell_length_c 5.3758(3)
_cell_measurement_reflns_used 1367
_cell_measurement_temperature 294(1)
_cell_measurement_theta_max 32.432
_cell_measurement_theta_min 4.610
_cell_volume 240.29(2)
_computing_structure_refinement 'SHELXL-97 (Sheldrick, 1997)'
_computing_structure_solution 'SHELXS-97 (Sheldrick, 1990)'
_diffrn_ambient_temperature 294(1)
_diffrn_measured_fraction_theta_full 0.998
_diffrn_measured_fraction_theta_max 0.998
_diffrn_measurement_device_type 'Bruker SMART APEX CCD diffractometer'
_diffrn_measurement_method 'omega scans'
_diffrn_radiation_monochromator graphite
_diffrn_radiation_source 'fine-focus sealed tube'
_diffrn_radiation_type MoK\a
_diffrn_radiation_wavelength 0.71073
_diffrn_reflns_av_R_equivalents 0.0371
_diffrn_reflns_av_sigmaI/netI 0.0203
_diffrn_reflns_limit_h_max 8
_diffrn_reflns_limit_h_min -8
_diffrn_reflns_limit_k_max 11
_diffrn_reflns_limit_k_min -11
_diffrn_reflns_limit_l_max 8
_diffrn_reflns_limit_l_min -7
_diffrn_reflns_number 4138
_diffrn_reflns_theta_full 32.61
_diffrn_reflns_theta_max 32.61
_diffrn_reflns_theta_min 4.61
_exptl_absorpt_coefficient_mu 27.946
_exptl_absorpt_correction_T_max 1.0000
_exptl_absorpt_correction_T_min 0.6878
_exptl_absorpt_correction_type multi-scan
_exptl_absorpt_process_details '(SADABS, Bruker, 2001)'
_exptl_crystal_colour black
_exptl_crystal_density_diffrn 8.159
_exptl_crystal_density_method 'not measured'
_exptl_crystal_description dot
_exptl_crystal_F_000 516
_exptl_crystal_size_max 0.03
_exptl_crystal_size_mid 0.02
_exptl_crystal_size_min 0.02
_refine_diff_density_max 1.894
_refine_diff_density_min -2.755
_refine_diff_density_rms 0.454
_refine_ls_extinction_coef 0.0027(4)
_refine_ls_extinction_expression Fc^*^=kFc[1+0.001xFc^2^\l^3^/sin(2\q)]^-1/4^
_refine_ls_extinction_method SHELXL
_refine_ls_goodness_of_fit_ref 1.105
_refine_ls_matrix_type full
_refine_ls_number_parameters 29
_refine_ls_number_reflns 463
_refine_ls_number_restraints 0
_refine_ls_restrained_S_all 1.105
_refine_ls_R_factor_all 0.0309
_refine_ls_R_factor_gt 0.0282
_refine_ls_shift/su_max 0.000
_refine_ls_shift/su_mean 0.000
_refine_ls_structure_factor_coef Fsqd
_refine_ls_weighting_details 'calc w=1/[\s^2^(Fo^2^)+(0.0268P)^2^+4.6141P] where P=(Fo^2^+2Fc^2^)/3'
_refine_ls_weighting_scheme calc
_refine_ls_wR_factor_gt 0.0623
_refine_ls_wR_factor_ref 0.0632
_reflns_number_gt 427
_reflns_number_total 463
_reflns_threshold_expression >2sigma(I)
_cod_data_source_file cg050605c_si.cif
_cod_data_source_block NdRhO3_Pnma
_cod_depositor_comments
;
The following automatic conversions were performed:

'_symmetry_cell_setting' value 'Orthorhombic' changed to
'orthorhombic' according to
/usr/data/users/saulius/automatic-downloads/retrospective/ACS/lib/dictionaries/cif_core.dic
dictionary named 'cif_core.dic' version 2.4.2 from 2011-04-26.

Automatic conversion script
Id: cif_fix_values 2281 2013-09-26 08:29:07Z andrius 
;
_cod_database_code 4511448

loop_
_symmetry_equiv_pos_as_xyz
'x, y, z'
'-x+1/2, -y, z+1/2'
'-x, y+1/2, -z'
'x+1/2, -y+1/2, -z+1/2'
'-x, -y, -z'
'x-1/2, y, -z-1/2'
'x, -y-1/2, z'
'-x-1/2, y-1/2, z-1/2'

loop_
_atom_site_label
_atom_site_type_symbol
_atom_site_fract_x
_atom_site_fract_y
_atom_site_fract_z
_atom_site_U_iso_or_equiv
_atom_site_adp_type
_atom_site_occupancy
_atom_site_symmetry_multiplicity
_atom_site_calc_flag
_atom_site_refinement_flags
Nd1 Nd 0.42946(8) 0.2500 0.52094(8) 0.00771(16) Uani 1 2 d S
Rh1 Rh 0.0000 0.0000 0.5000 0.00630(18) Uani 1 2 d S
O1 O 0.1972(7) 0.0529(6) 0.8131(8) 0.0093(8) Uani 1 1 d .
O2 O 0.0325(11) 0.2500 0.3939(11) 0.0081(10) Uani 1 2 d S

loop_
_atom_site_aniso_label
_atom_site_aniso_U_11
_atom_site_aniso_U_22
_atom_site_aniso_U_33
_atom_site_aniso_U_23
_atom_site_aniso_U_13
_atom_site_aniso_U_12
Nd1 0.0073(2) 0.0074(2) 0.0085(2) 0.000 -0.00040(14) 0.000
Rh1 0.0065(3) 0.0056(3) 0.0067(3) -0.00006(18) -0.00005(17) 0.00023(19)
O1 0.0063(19) 0.010(2) 0.0114(17) -0.0020(15) -0.0013(14) 0.0008(15)
O2 0.008(3) 0.005(3) 0.012(2) 0.000 -0.003(2) 0.000

loop_
_atom_type_symbol
_atom_type_description
_atom_type_scat_dispersion_real
_atom_type_scat_dispersion_imag
_atom_type_scat_source
O O 0.0106 0.0060 'International Tables Vol C Tables 4.2.6.8 and 6.1.1.4'
Rh Rh -1.1178 0.9187 'International Tables Vol C Tables 4.2.6.8 and 6.1.1.4'
Nd Nd -0.1943 3.0179 'International Tables Vol C Tables 4.2.6.8 and 6.1.1.4'

loop_
_geom_angle_atom_site_label_1
_geom_angle_atom_site_label_2
_geom_angle_atom_site_label_3
_geom_angle
_geom_angle_site_symmetry_1
_geom_angle_site_symmetry_3
O2 Nd1 O1 101.46(15) 6_656 4_556
O2 Nd1 O1 101.46(15) 6_656 6_657
O1 Nd1 O1 81.4(2) 4_556 6_657
O2 Nd1 O2 88.23(14) 6_656 .
O1 Nd1 O2 137.50(11) 4_556 .
O1 Nd1 O2 137.50(11) 6_657 .
O2 Nd1 O1 136.44(12) 6_656 7_565
O1 Nd1 O1 73.74(10) 4_556 7_565
O1 Nd1 O1 119.85(8) 6_657 7_565
O2 Nd1 O1 71.14(15) . 7_565
O2 Nd1 O1 136.44(12) 6_656 .
O1 Nd1 O1 119.85(8) 4_556 .
O1 Nd1 O1 73.74(10) 6_657 .
O2 Nd1 O1 71.14(15) . .
O1 Nd1 O1 73.19(19) 7_565 .
O2 Nd1 O1 70.73(11) 6_656 2_554
O1 Nd1 O1 154.29(10) 4_556 2_554
O1 Nd1 O1 76.47(15) 6_657 2_554
O2 Nd1 O1 67.90(10) . 2_554
O1 Nd1 O1 129.14(7) 7_565 2_554
O1 Nd1 O1 66.03(6) . 2_554
O2 Nd1 O1 70.73(11) 6_656 8_665
O1 Nd1 O1 76.47(15) 4_556 8_665
O1 Nd1 O1 154.29(10) 6_657 8_665
O2 Nd1 O1 67.90(10) . 8_665
O1 Nd1 O1 66.03(6) 7_565 8_665
O1 Nd1 O1 129.14(7) . 8_665
O1 Nd1 O1 120.93(18) 2_554 8_665
O2 Nd1 Rh1 99.62(12) 6_656 .
O1 Nd1 Rh1 158.72(10) 4_556 .
O1 Nd1 Rh1 97.24(11) 6_657 .
O2 Nd1 Rh1 40.28(4) . .
O1 Nd1 Rh1 88.94(10) 7_565 .
O1 Nd1 Rh1 40.97(9) . .
O1 Nd1 Rh1 40.20(9) 2_554 .
O1 Nd1 Rh1 108.13(9) 8_665 .
O2 Nd1 Rh1 99.62(12) 6_656 3_556
O1 Nd1 Rh1 97.24(11) 4_556 3_556
O1 Nd1 Rh1 158.72(10) 6_657 3_556
O2 Nd1 Rh1 40.28(4) . 3_556
O1 Nd1 Rh1 40.97(9) 7_565 3_556
O1 Nd1 Rh1 88.94(10) . 3_556
O1 Nd1 Rh1 108.13(9) 2_554 3_556
O1 Nd1 Rh1 40.20(9) 8_665 3_556
Rh1 Nd1 Rh1 76.301(11) . 3_556
O2 Nd1 Rh1 137.18(7) 6_656 4_556
O1 Nd1 Rh1 39.42(10) 4_556 4_556
O1 Nd1 Rh1 90.39(11) 6_657 4_556
O2 Nd1 Rh1 110.27(11) . 4_556
O1 Nd1 Rh1 39.13(9) 7_565 4_556
O1 Nd1 Rh1 86.37(9) . 4_556
O1 Nd1 Rh1 151.71(9) 2_554 4_556
O1 Nd1 Rh1 80.84(9) 8_665 4_556
Rh1 Nd1 Rh1 119.702(14) . 4_556
Rh1 Nd1 Rh1 75.955(7) 3_556 4_556
O2 Nd1 Rh1 137.18(7) 6_656 2
O1 Nd1 Rh1 90.39(11) 4_556 2
O1 Nd1 Rh1 39.42(10) 6_657 2
O2 Nd1 Rh1 110.27(11) . 2
O1 Nd1 Rh1 86.37(9) 7_565 2
O1 Nd1 Rh1 39.13(9) . 2
O1 Nd1 Rh1 80.84(9) 2_554 2
O1 Nd1 Rh1 151.71(9) 8_665 2
Rh1 Nd1 Rh1 75.955(7) . 2
Rh1 Nd1 Rh1 119.702(14) 3_556 2
Rh1 Nd1 Rh1 73.380(10) 4_556 2
O2 Rh1 O2 180.000(1) 5_556 .
O2 Rh1 O1 88.6(2) 5_556 6_557
O2 Rh1 O1 91.4(2) . 6_557
O2 Rh1 O1 91.4(2) 5_556 2_554
O2 Rh1 O1 88.6(2) . 2_554
O1 Rh1 O1 180.0 6_557 2_554
O2 Rh1 O1 89.3(2) 5_556 5_556
O2 Rh1 O1 90.7(2) . 5_556
O1 Rh1 O1 88.44(7) 6_557 5_556
O1 Rh1 O1 91.56(7) 2_554 5_556
O2 Rh1 O1 90.7(2) 5_556 .
O2 Rh1 O1 89.3(2) . .
O1 Rh1 O1 91.56(7) 6_557 .
O1 Rh1 O1 88.44(7) 2_554 .
O1 Rh1 O1 180.0(2) 5_556 .
O2 Rh1 Nd1 130.72(17) 5_556 .
O2 Rh1 Nd1 49.28(17) . .
O1 Rh1 Nd1 121.70(12) 6_557 .
O1 Rh1 Nd1 58.30(12) 2_554 .
O1 Rh1 Nd1 125.59(12) 5_556 .
O1 Rh1 Nd1 54.41(12) . .
O2 Rh1 Nd1 49.28(17) 5_556 5_556
O2 Rh1 Nd1 130.72(17) . 5_556
O1 Rh1 Nd1 58.30(12) 6_557 5_556
O1 Rh1 Nd1 121.70(12) 2_554 5_556
O1 Rh1 Nd1 54.41(12) 5_556 5_556
O1 Rh1 Nd1 125.59(12) . 5_556
Nd1 Rh1 Nd1 180.0 . 5_556
O2 Rh1 Nd1 109.71(16) 5_556 6_557
O2 Rh1 Nd1 70.29(16) . 6_557
O1 Rh1 Nd1 52.17(12) 6_557 6_557
O1 Rh1 Nd1 127.83(12) 2_554 6_557
O1 Rh1 Nd1 133.96(12) 5_556 6_557
O1 Rh1 Nd1 46.04(12) . 6_557
Nd1 Rh1 Nd1 72.579(9) . 6_557
Nd1 Rh1 Nd1 107.421(9) 5_556 6_557
O2 Rh1 Nd1 70.29(16) 5_556 2_554
O2 Rh1 Nd1 109.71(16) . 2_554
O1 Rh1 Nd1 127.83(12) 6_557 2_554
O1 Rh1 Nd1 52.17(12) 2_554 2_554
O1 Rh1 Nd1 46.04(12) 5_556 2_554
O1 Rh1 Nd1 133.96(12) . 2_554
Nd1 Rh1 Nd1 107.421(9) . 2_554
Nd1 Rh1 Nd1 72.579(9) 5_556 2_554
Nd1 Rh1 Nd1 180.0 6_557 2_554
O2 Rh1 Nd1 40.65(16) 5_556 2
O2 Rh1 Nd1 139.35(16) . 2
O1 Rh1 Nd1 79.30(12) 6_557 2
O1 Rh1 Nd1 100.70(12) 2_554 2
O1 Rh1 Nd1 127.99(12) 5_556 2
O1 Rh1 Nd1 52.01(12) . 2
Nd1 Rh1 Nd1 103.152(9) . 2
Nd1 Rh1 Nd1 76.849(9) 5_556 2
Nd1 Rh1 Nd1 72.940(5) 6_557 2
Nd1 Rh1 Nd1 107.060(5) 2_554 2
O2 Rh1 Nd1 139.35(16) 5_556 6_556
O2 Rh1 Nd1 40.65(16) . 6_556
O1 Rh1 Nd1 100.70(12) 6_557 6_556
O1 Rh1 Nd1 79.30(12) 2_554 6_556
O1 Rh1 Nd1 52.01(12) 5_556 6_556
O1 Rh1 Nd1 127.99(12) . 6_556
Nd1 Rh1 Nd1 76.848(9) . 6_556
Nd1 Rh1 Nd1 103.151(9) 5_556 6_556
Nd1 Rh1 Nd1 107.060(5) 6_557 6_556
Nd1 Rh1 Nd1 72.940(4) 2_554 6_556
Nd1 Rh1 Nd1 180.0 2 6_556
Rh1 O1 Rh1 145.4(2) 2 .
Rh1 O1 Nd1 120.09(19) 2 6_557
Rh1 O1 Nd1 94.53(16) . 6_557
Rh1 O1 Nd1 88.70(15) 2 .
Rh1 O1 Nd1 84.62(14) . .
Nd1 O1 Nd1 100.64(16) 6_557 .
Rh1 O1 Nd1 81.49(14) 2 2
Rh1 O1 Nd1 90.88(15) . 2
Nd1 O1 Nd1 103.53(15) 6_557 2
Nd1 O1 Nd1 155.69(18) . 2
Rh1 O2 Rh1 145.7(3) 3_556 .
Rh1 O2 Nd1 104.33(16) 3_556 6_556
Rh1 O2 Nd1 104.33(16) . 6_556
Rh1 O2 Nd1 90.44(17) 3_556 .
Rh1 O2 Nd1 90.44(17) . .
Nd1 O2 Nd1 121.5(3) 6_556 .

loop_
_geom_bond_atom_site_label_1
_geom_bond_atom_site_label_2
_geom_bond_distance
_geom_bond_site_symmetry_2
Nd1 O2 2.308(6) 6_656
Nd1 O1 2.348(4) 4_556
Nd1 O1 2.348(4) 6_657
Nd1 O2 2.383(6) .
Nd1 O1 2.569(4) 7_565
Nd1 O1 2.569(4) .
Nd1 O1 2.705(4) 2_554
Nd1 O1 2.705(4) 8_665
Nd1 Rh1 3.1447(4) .
Nd1 Rh1 3.1447(4) 3_556
Nd1 Rh1 3.2512(4) 4_556
Nd1 Rh1 3.2512(4) 2
Rh1 O2 2.0331(18) 5_556
Rh1 O2 2.0331(18) .
Rh1 O1 2.052(4) 6_557
Rh1 O1 2.052(4) 2_554
Rh1 O1 2.071(4) 5_556
Rh1 O1 2.071(4) .
Rh1 Nd1 3.1447(4) 5_556
Rh1 Nd1 3.2512(4) 6_557
Rh1 Nd1 3.2512(4) 2_554
Rh1 Nd1 3.4323(4) 2
Rh1 Nd1 3.4323(4) 6_556
O1 Rh1 2.052(4) 2
O1 Nd1 2.348(4) 6_557
O1 Nd1 2.705(4) 2
O2 Rh1 2.0331(18) 3_556
O2 Nd1 2.308(6) 6_556
